data_7122303
loop_
_publ_author_name
'Burns, Corey P.'
'Yang, Xin'
'Sung, Siyoung'
'Wofford, Joshua D.'
'Bhuvanesh, Nattamai S.'
'Hall, Michael B.'
'Nippe, Michael'

_publ_section_title
;
 Towards understanding of lanthanide-transition metal bonding:
 investigations of the first Ce-Fe bonded complex.
;
_journal_issue 77
_journal_name_full 'Chemical communications (Cambridge, England)'
_journal_page_first 10893
_journal_page_last 10896
_journal_paper_doi 10.1039/c8cc05243c
_journal_volume 54
_journal_year 2018
_chemical_formula_moiety 'C28 H28 Ce Fe N O3'
_chemical_formula_sum 'C28 H28 Ce Fe N O3'
_chemical_formula_weight 622.48
_space_group_crystal_system orthorhombic
_space_group_IT_number 62
_space_group_name_Hall '-P 2ac 2n'
_space_group_name_H-M_alt 'P n m a'
_symmetry_space_group_name_Hall '-P 2ac 2n'
_symmetry_space_group_name_H-M 'P n m a'
_atom_sites_solution_hydrogens geom
_atom_sites_solution_primary dual
_audit_creation_date 2018-04-19
_audit_creation_method
;
Olex2 1.2-beta
(compiled 2018.04.03 svn.r3497 for OlexSys, GUI svn.r5486)
;
_audit_update_record
;
2018-06-29 deposited with the CCDC.
2018-09-04 downloaded from the CCDC.
;
_cell_angle_alpha 90
_cell_angle_beta 90
_cell_angle_gamma 90
_cell_formula_units_Z 4
_cell_length_a 17.6116(19)
_cell_length_b 13.4206(15)
_cell_length_c 10.1455(11)
_cell_measurement_reflns_used 9589
_cell_measurement_temperature 110.0
_cell_measurement_theta_max 30.692
_cell_measurement_theta_min 4.880
_cell_volume 2398.0(5)
_computing_cell_refinement 'SAINT v8.34A (Bruker, 2013)'
_computing_data_reduction 'SAINT v8.34A (Bruker, 2013)'
_computing_molecular_graphics 'Olex2 (Dolomanov et al., 2009)'
_computing_publication_material 'Olex2 (Dolomanov et al., 2009)'
_computing_structure_refinement 'ShelXL (Sheldrick, 2015)'
_computing_structure_solution 'ShelXT (Sheldrick, 2015)'
_diffrn_ambient_temperature 110.0
_diffrn_measured_fraction_theta_full 0.991
_diffrn_measured_fraction_theta_max 0.993
_diffrn_measurement_device_type 'Bruker APEX-II CCD'
_diffrn_measurement_method '\f and \w scans'
_diffrn_radiation_type MoK\a
_diffrn_radiation_wavelength 0.71073
_diffrn_reflns_av_R_equivalents 0.0409
_diffrn_reflns_av_unetI/netI 0.0167
_diffrn_reflns_Laue_measured_fraction_full 0.991
_diffrn_reflns_Laue_measured_fraction_max 0.993
_diffrn_reflns_limit_h_max 22
_diffrn_reflns_limit_h_min -22
_diffrn_reflns_limit_k_max 17
_diffrn_reflns_limit_k_min -17
_diffrn_reflns_limit_l_max 13
_diffrn_reflns_limit_l_min -13
_diffrn_reflns_number 40564
_diffrn_reflns_point_group_measured_fraction_full 0.991
_diffrn_reflns_point_group_measured_fraction_max 0.993
_diffrn_reflns_theta_full 25.242
_diffrn_reflns_theta_max 27.498
_diffrn_reflns_theta_min 4.637
_diffrn_standards_number 0
_exptl_absorpt_coefficient_mu 2.510
_exptl_absorpt_correction_T_max 0.7461
_exptl_absorpt_correction_T_min 0.5602
_exptl_absorpt_correction_type multi-scan
_exptl_absorpt_process_details
'SADABS-2014/4 (Bruker,2014/4) was used for absorption correction. wR2(int) was 0.0799 before and 0.0541 after correction. The Ratio of minimum to maximum transmission is 0.7508. The \l/2 correction factor is 0.00150.'
_exptl_crystal_colour yellow
_exptl_crystal_colour_primary yellow
_exptl_crystal_density_diffrn 1.724
_exptl_crystal_description block
_exptl_crystal_F_000 1244
_exptl_crystal_size_max 0.272
_exptl_crystal_size_mid 0.195
_exptl_crystal_size_min 0.143
_refine_diff_density_max 0.904
_refine_diff_density_min -0.510
_refine_diff_density_rms 0.074
_refine_ls_extinction_method none
_refine_ls_goodness_of_fit_ref 1.078
_refine_ls_hydrogen_treatment constr
_refine_ls_matrix_type full
_refine_ls_number_parameters 163
_refine_ls_number_reflns 2847
_refine_ls_number_restraints 0
_refine_ls_restrained_S_all 1.078
_refine_ls_R_factor_all 0.0226
_refine_ls_R_factor_gt 0.0195
_refine_ls_shift/su_max 0.002
_refine_ls_shift/su_mean 0.000
_refine_ls_structure_factor_coef Fsqd
_refine_ls_weighting_details 'w=1/[\s^2^(Fo^2^)+(0.0181P)^2^+3.2608P] where P=(Fo^2^+2Fc^2^)/3'
_refine_ls_weighting_scheme calc
_refine_ls_wR_factor_gt 0.0444
_refine_ls_wR_factor_ref 0.0464
_reflns_Friedel_coverage 0.000
_reflns_number_gt 2645
_reflns_number_total 2847
_reflns_threshold_expression 'I > 2\s(I)'
_cod_data_source_file c8cc05243c2.cif
_cod_data_source_block mn_cpb_061
_cod_depositor_comments 'Adding full bibliography for 7122303--7122305.cif.'
_cod_database_code 7122303
_shelx_shelxl_version_number 2018/3
_shelx_space_group_comment
;
The symmetry employed for this shelxl refinement is uniquely defined
by the following loop, which should always be used as a source of
symmetry information in preference to the above space-group names.
They are only intended as comments.
;
_shelx_estimated_absorpt_t_max 0.715
_shelx_estimated_absorpt_t_min 0.548
_olex2_refinement_description
;
1. Fixed Uiso
 At 1.2 times of:
  All C(H) groups, All C(H,H) groups
2.a Ternary CH refined with riding coordinates:
 C10(H10), C11(H11), C12(H12)
2.b Secondary CH2 refined with riding coordinates:
 C14(H14A,H14B), C4(H4A,H4B), C15(H15A,H15B)
2.c Aromatic/amide H refined with riding coordinates:
 C6(H6), C9(H9), C7(H7), C8(H8), C3(H3), C2(H2)
;
_olex2_submission_special_instructions 'No special instructions were received'

loop_
_space_group_symop_operation_xyz
'x, y, z'
'-x+1/2, -y, z+1/2'
'-x, y+1/2, -z'
'x+1/2, -y+1/2, -z+1/2'
'-x, -y, -z'
'x-1/2, y, -z-1/2'
'x, -y-1/2, z'
'-x-1/2, y-1/2, z-1/2'

loop_
_atom_site_label
_atom_site_type_symbol
_atom_site_fract_x
_atom_site_fract_y
_atom_site_fract_z
_atom_site_U_iso_or_equiv
_atom_site_adp_type
_atom_site_occupancy
_atom_site_site_symmetry_order
_atom_site_calc_flag
_atom_site_refinement_flags_posn
_atom_site_refinement_flags_adp
_atom_site_refinement_flags_occupancy
Ce1 Ce 0.32021(2) 0.250000 0.58271(2) 0.01082(5) Uani 1 2 d S T P
Fe1 Fe 0.48832(2) 0.250000 0.47533(4) 0.01373(9) Uani 1 2 d S T P
O1 O 0.27846(12) 0.250000 0.34376(19) 0.0180(4) Uani 1 2 d S T P
N1 N 0.16316(14) 0.250000 0.5560(2) 0.0150(5) Uani 1 2 d S T P
O2 O 0.42993(9) 0.08854(11) 0.31438(16) 0.0259(3) Uani 1 1 d . . .
C6 C 0.31054(12) 0.45900(14) 0.5835(2) 0.0172(4) Uani 1 1 d . . .
H6 H 0.317304 0.490719 0.500620 0.021 Uiso 1 1 calc R . .
C9 C 0.25609(12) 0.38120(14) 0.7600(2) 0.0172(4) Uani 1 1 d . . .
H9 H 0.219824 0.351692 0.817283 0.021 Uiso 1 1 calc R . .
C5 C 0.24068(12) 0.42455(14) 0.6355(2) 0.0157(4) Uani 1 1 d . . .
C7 C 0.36844(12) 0.43820(14) 0.6757(2) 0.0201(4) Uani 1 1 d . . .
H7 H 0.420697 0.454208 0.666275 0.024 Uiso 1 1 calc R . .
C8 C 0.33510(12) 0.38961(15) 0.7841(2) 0.0201(4) Uani 1 1 d . . .
H8 H 0.361054 0.366431 0.860228 0.024 Uiso 1 1 calc R . .
C13 C 0.45019(11) 0.15451(15) 0.3813(2) 0.0175(4) Uani 1 1 d . . .
C14 C 0.26054(13) 0.33533(16) 0.2614(2) 0.0210(4) Uani 1 1 d . . .
H14A H 0.284958 0.396498 0.295721 0.025 Uiso 1 1 calc R . .
H14B H 0.204990 0.346108 0.256806 0.025 Uiso 1 1 calc R . .
C10 C 0.59987(12) 0.19760(16) 0.5040(2) 0.0236(5) Uani 1 1 d . . .
H10 H 0.628989 0.153793 0.442372 0.028 Uiso 1 1 calc R . .
C4 C 0.16471(12) 0.43350(15) 0.5691(2) 0.0199(4) Uani 1 1 d . . .
H4A H 0.170870 0.475500 0.489548 0.024 Uiso 1 1 calc R . .
H4B H 0.129827 0.468988 0.629483 0.024 Uiso 1 1 calc R . .
C1 C 0.12737(12) 0.33655(15) 0.52816(19) 0.0170(4) Uani 1 1 d . . .
C11 C 0.55243(13) 0.16490(17) 0.6089(2) 0.0251(5) Uani 1 1 d . . .
H11 H 0.542422 0.093916 0.633325 0.030 Uiso 1 1 calc R . .
C3 C 0.0227(2) 0.250000 0.4289(3) 0.0283(7) Uani 1 2 d S T P
H3 H -0.023780 0.249999 0.381350 0.034 Uiso 1 2 calc RS T P
C15 C 0.29257(12) 0.30756(15) 0.1260(2) 0.0174(4) Uani 1 1 d . . .
H15A H 0.344671 0.333923 0.114790 0.021 Uiso 1 1 calc R . .
H15B H 0.260025 0.333927 0.054464 0.021 Uiso 1 1 calc R . .
C2 C 0.05737(13) 0.33883(17) 0.4643(2) 0.0244(5) Uani 1 1 d . . .
H2 H 0.033595 0.400700 0.445161 0.029 Uiso 1 1 calc R . .
C12 C 0.52297(19) 0.250000 0.6753(3) 0.0279(7) Uani 1 2 d S T P
H12 H 0.489113 0.249999 0.754436 0.033 Uiso 1 2 calc RS T P

loop_
_atom_site_aniso_label
_atom_site_aniso_U_11
_atom_site_aniso_U_22
_atom_site_aniso_U_33
_atom_site_aniso_U_23
_atom_site_aniso_U_13
_atom_site_aniso_U_12
Ce1 0.01506(8) 0.00948(8) 0.00791(8) 0.000 0.00098(5) 0.000
Fe1 0.0134(2) 0.01345(18) 0.0143(2) 0.000 -0.00068(15) 0.000
O1 0.0221(11) 0.0207(10) 0.0111(9) 0.000 -0.0008(8) 0.000
N1 0.0177(12) 0.0138(11) 0.0134(11) 0.000 0.0010(9) 0.000
O2 0.0310(9) 0.0202(7) 0.0264(8) -0.0069(7) -0.0050(7) -0.0010(6)
C6 0.0254(11) 0.0093(8) 0.0169(10) -0.0021(7) 0.0059(8) -0.0007(7)
C9 0.0227(10) 0.0152(9) 0.0138(9) -0.0038(8) 0.0052(8) 0.0011(8)
C5 0.0213(10) 0.0100(8) 0.0157(9) -0.0034(7) 0.0013(8) 0.0012(7)
C7 0.0201(10) 0.0144(9) 0.0259(11) -0.0078(8) 0.0017(8) -0.0016(8)
C8 0.0255(11) 0.0189(10) 0.0159(10) -0.0079(8) -0.0030(8) 0.0029(8)
C13 0.0159(10) 0.0190(9) 0.0176(10) 0.0020(8) -0.0003(8) 0.0034(8)
C14 0.0257(11) 0.0224(10) 0.0148(10) 0.0007(8) -0.0008(8) 0.0064(8)
C10 0.0153(10) 0.0226(11) 0.0328(12) -0.0016(9) -0.0041(9) 0.0028(8)
C4 0.0209(11) 0.0138(9) 0.0251(11) 0.0008(8) -0.0014(8) 0.0029(7)
C1 0.0193(10) 0.0184(10) 0.0132(9) 0.0015(8) 0.0019(8) 0.0015(8)
C11 0.0189(11) 0.0249(11) 0.0316(12) 0.0098(9) -0.0096(9) -0.0012(8)
C3 0.0224(17) 0.0350(18) 0.0273(17) 0.000 -0.0088(13) 0.000
C15 0.0214(10) 0.0189(10) 0.0119(9) 0.0017(7) -0.0007(8) 0.0015(8)
C2 0.0242(12) 0.0252(11) 0.0237(11) 0.0033(9) -0.0046(9) 0.0044(9)
C12 0.0235(17) 0.0438(19) 0.0163(15) 0.000 -0.0082(13) 0.000

loop_
_atom_type_symbol
_atom_type_description
_atom_type_scat_dispersion_real
_atom_type_scat_dispersion_imag
_atom_type_scat_source
C C 0.0033 0.0016 'International Tables Vol C Tables 4.2.6.8 and 6.1.1.4'
H H 0.0000 0.0000 'International Tables Vol C Tables 4.2.6.8 and 6.1.1.4'
Ce Ce -0.2486 2.6331 'International Tables Vol C Tables 4.2.6.8 and 6.1.1.4'
Fe Fe 0.3463 0.8444 'International Tables Vol C Tables 4.2.6.8 and 6.1.1.4'
N N 0.0061 0.0033 'International Tables Vol C Tables 4.2.6.8 and 6.1.1.4'
O O 0.0106 0.0060 'International Tables Vol C Tables 4.2.6.8 and 6.1.1.4'

loop_
_geom_angle_atom_site_label_1
_geom_angle_atom_site_label_2
_geom_angle_atom_site_label_3
_geom_angle
_geom_angle_site_symmetry_1
_geom_angle_site_symmetry_3
O1 Ce1 Fe1 86.67(5) . .
O1 Ce1 N1 67.53(7) . .
O1 Ce1 C6 89.15(4) . .
O1 Ce1 C6 89.15(4) . 7_565
O1 Ce1 C9 120.34(5) . 7_565
O1 Ce1 C9 120.34(5) . .
O1 Ce1 C5 92.18(5) . 7_565
O1 Ce1 C5 92.18(5) . .
O1 Ce1 C7 114.00(5) . .
O1 Ce1 C7 114.00(5) . 7_565
O1 Ce1 C8 136.84(5) . 7_565
O1 Ce1 C8 136.84(5) . .
N1 Ce1 Fe1 154.20(5) . .
N1 Ce1 C6 86.56(4) . .
N1 Ce1 C6 86.56(4) . 7_565
N1 Ce1 C5 61.16(4) . 7_565
N1 Ce1 C5 61.16(4) . .
N1 Ce1 C7 109.36(5) . 7_565
N1 Ce1 C7 109.36(5) . .
N1 Ce1 C8 99.52(6) . 7_565
N1 Ce1 C8 99.52(6) . .
C6 Ce1 Fe1 93.32(4) . .
C6 Ce1 Fe1 93.32(4) 7_565 .
C6 Ce1 C6 173.04(9) . 7_565
C6 Ce1 C7 29.00(6) . .
C6 Ce1 C7 29.00(6) 7_565 7_565
C6 Ce1 C7 155.38(6) . 7_565
C6 Ce1 C7 155.38(6) 7_565 .
C9 Ce1 Fe1 127.54(4) . .
C9 Ce1 Fe1 127.54(4) 7_565 .
C9 Ce1 N1 69.89(6) . .
C9 Ce1 N1 69.89(6) 7_565 .
C9 Ce1 C6 48.41(6) 7_565 7_565
C9 Ce1 C6 127.62(6) 7_565 .
C9 Ce1 C6 48.41(6) . .
C9 Ce1 C6 127.62(6) . 7_565
C9 Ce1 C9 79.32(9) 7_565 .
C9 Ce1 C5 101.88(6) . 7_565
C9 Ce1 C5 29.64(6) 7_565 7_565
C9 Ce1 C5 101.88(6) 7_565 .
C9 Ce1 C5 29.64(6) . .
C9 Ce1 C7 118.40(6) 7_565 .
C9 Ce1 C7 118.40(6) . 7_565
C9 Ce1 C7 48.32(6) 7_565 7_565
C9 Ce1 C7 48.32(6) . .
C9 Ce1 C8 29.62(6) . .
C9 Ce1 C8 89.41(6) . 7_565
C9 Ce1 C8 89.40(6) 7_565 .
C9 Ce1 C8 29.62(6) 7_565 7_565
C5 Ce1 Fe1 122.62(4) 7_565 .
C5 Ce1 Fe1 122.62(4) . .
C5 Ce1 C6 29.34(6) . .
C5 Ce1 C6 144.06(6) 7_565 .
C5 Ce1 C6 144.06(6) . 7_565
C5 Ce1 C6 29.34(6) 7_565 7_565
C5 Ce1 C5 114.75(8) . 7_565
C5 Ce1 C7 48.28(6) 7_565 7_565
C5 Ce1 C7 48.28(6) . .
C5 Ce1 C7 147.09(6) . 7_565
C5 Ce1 C7 147.09(6) 7_565 .
C5 Ce1 C8 118.23(6) 7_565 .
C5 Ce1 C8 118.23(6) . 7_565
C5 Ce1 C8 48.66(6) 7_565 7_565
C5 Ce1 C8 48.66(6) . .
C7 Ce1 Fe1 80.41(4) . .
C7 Ce1 Fe1 80.41(4) 7_565 .
C7 Ce1 C7 126.63(9) . 7_565
C8 Ce1 Fe1 99.50(5) . .
C8 Ce1 Fe1 99.50(5) 7_565 .
C8 Ce1 C6 132.47(6) 7_565 .
C8 Ce1 C6 48.08(6) . .
C8 Ce1 C6 132.47(6) . 7_565
C8 Ce1 C6 48.08(6) 7_565 7_565
C8 Ce1 C7 29.02(6) . .
C8 Ce1 C7 109.15(6) 7_565 .
C8 Ce1 C7 109.15(6) . 7_565
C8 Ce1 C7 29.02(6) 7_565 7_565
C8 Ce1 C8 84.58(9) . 7_565
C13 Fe1 Ce1 80.01(7) 7_565 .
C13 Fe1 Ce1 80.01(7) . .
C13 Fe1 C13 95.37(13) 7_565 .
C13 Fe1 C10 100.99(9) 7_565 7_565
C13 Fe1 C10 100.99(9) . .
C13 Fe1 C10 133.17(9) 7_565 .
C13 Fe1 C10 133.17(9) . 7_565
C13 Fe1 C11 99.28(9) . .
C13 Fe1 C11 164.82(9) 7_565 .
C13 Fe1 C11 164.82(9) . 7_565
C13 Fe1 C11 99.28(9) 7_565 7_565
C13 Fe1 C12 129.70(7) . .
C13 Fe1 C12 129.70(7) 7_565 .
C10 Fe1 Ce1 145.83(7) 7_565 .
C10 Fe1 Ce1 145.83(7) . .
C10 Fe1 C10 39.00(12) . 7_565
C10 Fe1 C12 66.36(11) . .
C10 Fe1 C12 66.36(11) 7_565 .
C11 Fe1 Ce1 106.35(7) . .
C11 Fe1 Ce1 106.35(7) 7_565 .
C11 Fe1 C10 39.51(9) 7_565 7_565
C11 Fe1 C10 65.87(9) . 7_565
C11 Fe1 C10 65.87(9) 7_565 .
C11 Fe1 C10 39.50(9) . .
C11 Fe1 C11 65.84(13) 7_565 .
C11 Fe1 C12 39.43(8) 7_565 .
C11 Fe1 C12 39.43(8) . .
C12 Fe1 Ce1 86.54(10) . .
C14 O1 Ce1 127.85(10) 7_565 .
C14 O1 Ce1 127.85(10) . .
C14 O1 C14 104.1(2) 7_565 .
C1 N1 Ce1 118.98(13) 7_565 .
C1 N1 Ce1 118.99(13) . .
C1 N1 C1 118.5(3) 7_565 .
Ce1 C6 H6 115.9 . .
C5 C6 Ce1 74.21(11) . .
C5 C6 H6 125.8 . .
C7 C6 Ce1 76.16(11) . .
C7 C6 H6 125.8 . .
C7 C6 C5 108.43(18) . .
Ce1 C9 H9 114.1 . .
C5 C9 Ce1 76.06(11) . .
C5 C9 H9 126.0 . .
C8 C9 Ce1 76.19(11) . .
C8 C9 H9 126.0 . .
C8 C9 C5 108.00(18) . .
C6 C5 Ce1 76.45(11) . .
C6 C5 C9 107.43(18) . .
C6 C5 C4 125.48(19) . .
C9 C5 Ce1 74.30(11) . .
C9 C5 C4 127.09(19) . .
C4 C5 Ce1 115.43(12) . .
Ce1 C7 H7 117.3 . .
C6 C7 Ce1 74.83(11) . .
C6 C7 H7 126.0 . .
C8 C7 Ce1 73.81(11) . .
C8 C7 C6 107.95(19) . .
C8 C7 H7 126.0 . .
Ce1 C8 H8 114.9 . .
C9 C8 Ce1 74.19(11) . .
C9 C8 H8 125.9 . .
C7 C8 Ce1 77.16(11) . .
C7 C8 C9 108.18(19) . .
C7 C8 H8 125.9 . .
O2 C13 Fe1 174.87(19) . .
O1 C14 H14A 110.9 . .
O1 C14 H14B 110.9 . .
O1 C14 C15 104.14(16) . .
H14A C14 H14B 108.9 . .
C15 C14 H14A 110.9 . .
C15 C14 H14B 110.9 . .
Fe1 C10 H10 126.0 . .
C10 C10 Fe1 70.50(6) 7_565 .
C10 C10 H10 126.0 7_565 .
C10 C10 C11 107.97(13) 7_565 .
C11 C10 Fe1 70.04(12) . .
C11 C10 H10 126.0 . .
C5 C4 H4A 108.3 . .
C5 C4 H4B 108.3 . .
C5 C4 C1 116.12(17) . .
H4A C4 H4B 107.4 . .
C1 C4 H4A 108.3 . .
C1 C4 H4B 108.3 . .
N1 C1 C4 118.58(18) . .
N1 C1 C2 121.93(19) . .
C2 C1 C4 119.50(18) . .
Fe1 C11 H11 125.6 . .
C10 C11 Fe1 70.46(12) . .
C10 C11 H11 125.6 . .
C10 C11 C12 108.7(2) . .
C12 C11 Fe1 70.93(15) . .
C12 C11 H11 125.6 . .
C2 C3 H3 120.7 . .
C2 C3 H3 120.7 7_565 .
C2 C3 C2 118.5(3) 7_565 .
C14 C15 C15 104.08(11) . 7_565
C14 C15 H15A 110.9 . .
C14 C15 H15B 110.9 . .
C15 C15 H15A 110.9 7_565 .
C15 C15 H15B 110.9 7_565 .
H15A C15 H15B 109.0 . .
C1 C2 H2 120.3 . .
C3 C2 C1 119.4(2) . .
C3 C2 H2 120.3 . .
Fe1 C12 H12 126.7 . .
C11 C12 Fe1 69.63(15) . .
C11 C12 Fe1 69.63(15) 7_565 .
C11 C12 C11 106.7(3) . 7_565
C11 C12 H12 126.7 7_565 .
C11 C12 H12 126.7 . .

loop_
_geom_bond_atom_site_label_1
_geom_bond_atom_site_label_2
_geom_bond_distance
_geom_bond_site_symmetry_2
Ce1 Fe1 3.1546(5) .
Ce1 O1 2.533(2) .
Ce1 N1 2.779(2) .
Ce1 C6 2.8100(19) 7_565
Ce1 C6 2.8100(19) .
Ce1 C9 2.7588(19) 7_565
Ce1 C9 2.7588(19) .
Ce1 C5 2.7814(19) 7_565
Ce1 C5 2.7814(19) .
Ce1 C7 2.8269(19) 7_565
Ce1 C7 2.8269(19) .
Ce1 C8 2.784(2) .
Ce1 C8 2.784(2) 7_565
Fe1 C13 1.733(2) .
Fe1 C13 1.733(2) 7_565
Fe1 C10 2.107(2) .
Fe1 C10 2.107(2) 7_565
Fe1 C11 2.101(2) .
Fe1 C11 2.101(2) 7_565
Fe1 C12 2.119(3) .
O1 C14 1.452(2) 7_565
O1 C14 1.452(2) .
N1 C1 1.351(2) 7_565
N1 C1 1.351(2) .
O2 C13 1.171(3) .
C6 H6 0.9500 .
C6 C5 1.416(3) .
C6 C7 1.412(3) .
C9 H9 0.9500 .
C9 C5 1.417(3) .
C9 C8 1.417(3) .
C5 C4 1.503(3) .
C7 H7 0.9500 .
C7 C8 1.407(3) .
C8 H8 0.9500 .
C14 H14A 0.9900 .
C14 H14B 0.9900 .
C14 C15 1.531(3) .
C10 C10 1.407(4) 7_565
C10 H10 1.0000 .
C10 C11 1.422(3) .
C4 H4A 0.9900 .
C4 H4B 0.9900 .
C4 C1 1.516(3) .
C1 C2 1.393(3) .
C11 H11 1.0000 .
C11 C12 1.424(3) .
C3 H3 0.9500 .
C3 C2 1.387(3) 7_565
C3 C2 1.387(3) .
C15 C15 1.545(4) 7_565
C15 H15A 0.9900 .
C15 H15B 0.9900 .
C2 H2 0.9500 .
C12 H12 1.0000 .

loop_
_geom_torsion_atom_site_label_1
_geom_torsion_atom_site_label_2
_geom_torsion_atom_site_label_3
_geom_torsion_atom_site_label_4
_geom_torsion
_geom_torsion_site_symmetry_1
_geom_torsion_site_symmetry_4
Ce1 O1 C14 C15 141.81(15) . .
Ce1 N1 C1 C4 -26.0(3) . .
Ce1 N1 C1 C2 154.45(17) . .
Ce1 C6 C5 C9 68.45(13) . .
Ce1 C6 C5 C4 -111.75(19) . .
Ce1 C6 C7 C8 -66.96(14) . .
Ce1 C9 C5 C6 -69.92(13) . .
Ce1 C9 C5 C4 110.28(19) . .
Ce1 C9 C8 C7 70.37(14) . .
Ce1 C5 C4 C1 23.0(2) . .
Ce1 C7 C8 C9 -68.35(14) . .
Fe1 C10 C11 C12 -60.92(18) . .
Fe1 C11 C12 C11 -60.1(2) . 7_565
O1 C14 C15 C15 25.64(16) . 7_565
N1 C1 C2 C3 0.6(4) . .
C6 C5 C4 C1 114.2(2) . .
C6 C7 C8 Ce1 67.64(14) . .
C6 C7 C8 C9 -0.7(2) . .
C9 C5 C4 C1 -66.0(3) . .
C5 C6 C7 Ce1 67.82(13) . .
C5 C6 C7 C8 0.9(2) . .
C5 C9 C8 Ce1 -70.08(13) . .
C5 C9 C8 C7 0.3(2) . .
C5 C4 C1 N1 1.4(3) . .
C5 C4 C1 C2 -179.06(19) . .
C7 C6 C5 Ce1 -69.13(14) . .
C7 C6 C5 C9 -0.7(2) . .
C7 C6 C5 C4 179.12(18) . .
C8 C9 C5 Ce1 70.17(14) . .
C8 C9 C5 C6 0.2(2) . .
C8 C9 C5 C4 -179.55(18) . .
C14 O1 C14 C15 -43.0(3) 7_565 .
C10 C10 C11 Fe1 60.59(6) 7_565 .
C10 C10 C11 C12 -0.3(2) 7_565 .
C10 C11 C12 Fe1 60.62(16) . .
C10 C11 C12 C11 0.5(3) . 7_565
C4 C1 C2 C3 -179.0(2) . .
C1 N1 C1 C4 175.26(15) 7_565 .
C1 N1 C1 C2 -4.2(4) 7_565 .
C2 C3 C2 C1 3.2(5) 7_565 .
